data_4107552
loop_
_publ_author_name
'Seth B. Harkins'
'Neal P. Mankad'
'Alexander J. M. Miller'
'Robert K. Szilagyi'
'Jonas C. Peters'

_publ_contact_author 'Jonas C. Peters'
_publ_contact_author_email jcpeters@mit.edu
_publ_section_title
;
 Probing the Electronic Structures of [Cu2(\m-XR2)]n+ Diamond Cores as a
 Function of the Bridging X Atom (X = N or P) and Charge (n= 0, 1, 2)
;
_journal_name_full 'Journal of the American Chemical Society'
_journal_page_first 3478
_journal_page_last 3485
_journal_paper_doi 10.1021/ja076537v
_journal_volume 130
_journal_year 2008
_chemical_formula_moiety '[C72H120Cu2N2P4][SbF6][SbF6], 2 CH2Cl2'
_chemical_formula_sum 'C74 H124 Cl4 Cu2 F12 N2 P4 Sb2'
_chemical_formula_weight 1906.01
_chemical_name_common '[{(PNP2)Cu}2][SbF6]2, 2 CH2Cl2'
_space_group_IT_number 9
_symmetry_cell_setting monoclinic
_symmetry_Int_Tables_number 9
_symmetry_space_group_name_Hall 'C -2yc'
_symmetry_space_group_name_H-M 'C 1 c 1'
_atom_sites_solution_hydrogens geom
_atom_sites_solution_primary direct
_atom_sites_solution_secondary difmap
_audit_creation_method SHELXL-97
_cell_angle_alpha 90.00
_cell_angle_beta 90.717(14)
_cell_angle_gamma 90.00
_cell_formula_units_Z 4
_cell_length_a 19.101(3)
_cell_length_b 21.849(3)
_cell_length_c 20.734(5)
_cell_measurement_reflns_used 6642
_cell_measurement_temperature 100(2)
_cell_measurement_theta_max 30.758
_cell_measurement_theta_min 2.411
_cell_volume 8652(3)
_computing_structure_refinement 'SHELXL-97 (Sheldrick, 1997)'
_computing_structure_solution 'SHELXS-97 (Sheldrick, 1990)'
_diffrn_ambient_temperature 100(2)
_diffrn_measured_fraction_theta_full 0.883
_diffrn_measured_fraction_theta_max 0.883
_diffrn_radiation_monochromator graphite
_diffrn_radiation_probe x-ray
_diffrn_radiation_type MoK\a
_diffrn_radiation_wavelength 0.71073
_diffrn_reflns_av_R_equivalents 0.0563
_diffrn_reflns_av_sigmaI/netI 0.0965
_diffrn_reflns_limit_h_max 35
_diffrn_reflns_limit_h_min -35
_diffrn_reflns_limit_k_max 37
_diffrn_reflns_limit_k_min -40
_diffrn_reflns_limit_l_max 38
_diffrn_reflns_limit_l_min -38
_diffrn_reflns_number 84699
_diffrn_reflns_theta_full 42.05
_diffrn_reflns_theta_max 42.05
_diffrn_reflns_theta_min 1.72
_diffrn_source 'fine-focus sealed tube'
_exptl_absorpt_coefficient_mu 1.365
_exptl_absorpt_correction_type multi-scan
_exptl_absorpt_process_details ' Sheldrick, G M. (1996). SADABS. '
_exptl_crystal_colour blue
_exptl_crystal_density_diffrn 1.463
_exptl_crystal_description 'rough block'
_exptl_crystal_F_000 3912
_exptl_crystal_recrystallization_method 'petroleum ether/dichloromethane'
_exptl_crystal_size_max 0.31
_exptl_crystal_size_mid 0.25
_exptl_crystal_size_min 0.22
_refine_diff_density_max 2.037
_refine_diff_density_min -1.166
_refine_diff_density_rms 0.134
_refine_ls_abs_structure_details 'Flack H D (1983), Acta Cryst. A39, 876-881'
_refine_ls_abs_structure_Flack -0.005(7)
_refine_ls_extinction_method none
_refine_ls_goodness_of_fit_ref 1.179
_refine_ls_hydrogen_treatment mixed
_refine_ls_matrix_type full
_refine_ls_number_parameters 967
_refine_ls_number_reflns 41600
_refine_ls_number_restraints 2
_refine_ls_restrained_S_all 1.179
_refine_ls_R_factor_all 0.1041
_refine_ls_R_factor_gt 0.0532
_refine_ls_shift/su_max 0.042
_refine_ls_shift/su_mean 0.002
_refine_ls_structure_factor_coef Fsqd
_refine_ls_weighting_details 'calc w=1/[\s^2^(Fo^2^)+(0.0000P)^2^+0.0000P] where P=(Fo^2^+2Fc^2^)/3'
_refine_ls_weighting_scheme calc
_refine_ls_wR_factor_gt 0.0963
_refine_ls_wR_factor_ref 0.1085
_reflns_number_gt 25949
_reflns_number_total 41600
_reflns_threshold_expression >2sigma(I)
_cod_data_source_file ja076537v-file001_3.cif
_cod_data_source_block sbh55sad
_cod_original_cell_volume 8653(3)
_cod_original_sg_symbol_H-M 'C c'
_cod_database_code 4107552

loop_
_symmetry_equiv_pos_as_xyz
'x, y, z'
'x, -y, z+1/2'
'x+1/2, y+1/2, z'
'x+1/2, -y+1/2, z+1/2'

loop_
_atom_site_label
_atom_site_type_symbol
_atom_site_fract_x
_atom_site_fract_y
_atom_site_fract_z
_atom_site_U_iso_or_equiv
_atom_site_adp_type
_atom_site_occupancy
_atom_site_symmetry_multiplicity
_atom_site_calc_flag
_atom_site_refinement_flags
_atom_site_disorder_assembly
_atom_site_disorder_group
Cu1 Cu 0.37849(2) 0.712752(16) 0.11971(2) 0.02306(8) Uani 1 1 d . . .
Cu2 Cu 0.425911(19) 0.754566(15) 0.015411(16) 0.01515(7) Uani 1 1 d . . .
N1 N 0.48145(14) 0.76549(11) 0.09714(11) 0.0166(5) Uani 1 1 d . . .
N2 N 0.33284(13) 0.71549(10) 0.00869(11) 0.0159(4) Uani 1 1 d . . .
P1 P 0.35026(4) 0.79541(3) 0.17667(4) 0.01619(14) Uani 1 1 d . . .
P2 P 0.51962(4) 0.70103(3) -0.02122(4) 0.01741(14) Uani 1 1 d . . .
P3 P 0.37655(4) 0.84071(3) -0.02786(3) 0.01461(13) Uani 1 1 d . . .
P4 P 0.37322(4) 0.61204(3) 0.10474(3) 0.01435(13) Uani 1 1 d . . .
C1 C 0.48376(15) 0.82329(12) 0.12960(13) 0.0152(5) Uani 1 1 d . . .
C2 C 0.42653(15) 0.84466(12) 0.16423(13) 0.0156(5) Uani 1 1 d . . .
C3 C 0.43015(16) 0.90215(13) 0.19520(14) 0.0172(5) Uani 1 1 d . . .
H3 H 0.3908 0.9162 0.2185 0.021 Uiso 1 1 calc R . .
C4 C 0.48893(17) 0.93862(13) 0.19268(14) 0.0185(6) Uani 1 1 d . . .
C5 C 0.54592(16) 0.91709(13) 0.15662(15) 0.0202(6) Uani 1 1 d . . .
H5 H 0.5868 0.9416 0.1534 0.024 Uiso 1 1 calc R . .
C6 C 0.54339(16) 0.86083(13) 0.12568(14) 0.0195(6) Uani 1 1 d . . .
H6 H 0.5825 0.8475 0.1015 0.023 Uiso 1 1 calc R . .
C7 C 0.49460(17) 1.00050(14) 0.22844(16) 0.0230(6) Uani 1 1 d . . .
C8 C 0.5035(2) 1.05234(14) 0.17885(17) 0.0282(7) Uani 1 1 d . . .
H8A H 0.5074 1.0916 0.2014 0.042 Uiso 1 1 calc R . .
H8B H 0.4628 1.0532 0.1496 0.042 Uiso 1 1 calc R . .
H8C H 0.5460 1.0452 0.1539 0.042 Uiso 1 1 calc R . .
C9 C 0.5575(2) 0.99899(18) 0.27500(19) 0.0354(8) Uani 1 1 d . . .
H9A H 0.5655 1.0401 0.2926 0.053 Uiso 1 1 calc R . .
H9B H 0.5991 0.9855 0.2519 0.053 Uiso 1 1 calc R . .
H9C H 0.5480 0.9705 0.3103 0.053 Uiso 1 1 calc R . .
C10 C 0.4289(2) 1.01351(16) 0.26779(19) 0.0353(9) Uani 1 1 d . . .
H10A H 0.4198 0.9789 0.2966 0.053 Uiso 1 1 calc R . .
H10B H 0.3888 1.0193 0.2385 0.053 Uiso 1 1 calc R . .
H10C H 0.4361 1.0507 0.2935 0.053 Uiso 1 1 calc R . .
C11 C 0.54383(16) 0.73027(13) 0.10469(14) 0.0187(5) Uani 1 1 d . . .
C12 C 0.56425(16) 0.68962(13) 0.05540(14) 0.0181(5) Uani 1 1 d . . .
C13 C 0.61928(17) 0.64872(14) 0.06634(17) 0.0261(7) Uani 1 1 d . . .
H13 H 0.6312 0.6201 0.0338 0.031 Uiso 1 1 calc R . .
C14 C 0.6571(2) 0.64918(17) 0.1244(2) 0.0386(10) Uani 1 1 d . . .
C15 C 0.6397(2) 0.69225(17) 0.1708(2) 0.0351(9) Uani 1 1 d . . .
H15 H 0.6666 0.6943 0.2095 0.042 Uiso 1 1 calc R . .
C16 C 0.58398(19) 0.73231(14) 0.16195(17) 0.0266(7) Uani 1 1 d . . .
H16 H 0.5730 0.7611 0.1946 0.032 Uiso 1 1 calc R . .
C17 C 0.7195(2) 0.6056(2) 0.1379(3) 0.0582(15) Uani 1 1 d . . .
C18 C 0.7204(2) 0.55098(17) 0.0962(2) 0.0344(8) Uani 1 1 d . . .
H18A H 0.7231 0.5637 0.0510 0.052 Uiso 1 1 calc R . .
H18B H 0.6775 0.5272 0.1026 0.052 Uiso 1 1 calc R . .
H18C H 0.7612 0.5257 0.1074 0.052 Uiso 1 1 calc R . .
C19 C 0.7832(3) 0.6406(3) 0.1455(4) 0.075(2) Uani 1 1 d . . .
H19A H 0.8212 0.6135 0.1600 0.113 Uiso 1 1 calc R . .
H19B H 0.7762 0.6729 0.1776 0.113 Uiso 1 1 calc R . .
H19C H 0.7954 0.6591 0.1041 0.113 Uiso 1 1 calc R . .
C20 C 0.7103(3) 0.5753(2) 0.2095(2) 0.0498(11) Uani 1 1 d . . .
H20A H 0.7488 0.5468 0.2181 0.075 Uiso 1 1 calc R . .
H20B H 0.6656 0.5533 0.2111 0.075 Uiso 1 1 calc R . .
H20C H 0.7108 0.6078 0.2421 0.075 Uiso 1 1 calc R . .
C21 C 0.27541(16) 0.84476(14) 0.15434(14) 0.0198(6) Uani 1 1 d . . .
H21A H 0.2882 0.8877 0.1642 0.024 Uiso 1 1 calc R . .
H21B H 0.2678 0.8418 0.1071 0.024 Uiso 1 1 calc R . .
C22 C 0.20521(18) 0.83034(15) 0.18787(17) 0.0267(7) Uani 1 1 d . . .
H22 H 0.2120 0.8377 0.2351 0.032 Uiso 1 1 calc R . .
C23 C 0.1818(2) 0.76476(18) 0.1790(2) 0.0344(8) Uani 1 1 d . . .
H23A H 0.1380 0.7581 0.2022 0.052 Uiso 1 1 calc R . .
H23B H 0.2180 0.7371 0.1961 0.052 Uiso 1 1 calc R . .
H23C H 0.1742 0.7565 0.1330 0.052 Uiso 1 1 calc R . .
C24 C 0.1500(2) 0.87500(17) 0.1633(2) 0.0361(8) Uani 1 1 d . . .
H24A H 0.1446 0.8706 0.1165 0.054 Uiso 1 1 calc R . .
H24B H 0.1646 0.9169 0.1736 0.054 Uiso 1 1 calc R . .
H24C H 0.1053 0.8663 0.1841 0.054 Uiso 1 1 calc R . .
C25 C 0.34525(18) 0.79254(15) 0.26489(15) 0.0244(6) Uani 1 1 d . . .
H25A H 0.3408 0.8350 0.2811 0.029 Uiso 1 1 calc R . .
H25B H 0.3019 0.7705 0.2765 0.029 Uiso 1 1 calc R . .
C26 C 0.4067(3) 0.7622(3) 0.3002(2) 0.0684(18) Uani 1 1 d . . .
H26 H 0.4522 0.7745 0.2807 0.082 Uiso 1 1 calc R . .
C27 C 0.3989(8) 0.6964(5) 0.3004(5) 0.195(7) Uani 1 1 d . . .
H27A H 0.3642 0.6847 0.3325 0.293 Uiso 1 1 calc R . .
H27B H 0.4440 0.6774 0.3112 0.293 Uiso 1 1 calc R . .
H27C H 0.3832 0.6826 0.2576 0.293 Uiso 1 1 calc R . .
C28 C 0.4040(5) 0.7814(4) 0.3731(3) 0.105(3) Uani 1 1 d . . .
H28A H 0.3607 0.7659 0.3921 0.157 Uiso 1 1 calc R . .
H28B H 0.4051 0.8261 0.3765 0.157 Uiso 1 1 calc R . .
H28C H 0.4444 0.7641 0.3963 0.157 Uiso 1 1 calc R . .
C29 C 0.52822(17) 0.62806(14) -0.06431(15) 0.0222(6) Uani 1 1 d . . .
H29A H 0.5782 0.6221 -0.0748 0.027 Uiso 1 1 calc R . .
H29B H 0.5148 0.5947 -0.0347 0.027 Uiso 1 1 calc R . .
C30 C 0.4850(2) 0.62143(17) -0.12670(17) 0.0323(8) Uani 1 1 d . . .
H30 H 0.4377 0.6396 -0.1198 0.039 Uiso 1 1 calc R . .
C31 C 0.4764(2) 0.55354(18) -0.14195(19) 0.0359(9) Uani 1 1 d . . .
H31A H 0.4460 0.5487 -0.1800 0.054 Uiso 1 1 calc R . .
H31B H 0.4554 0.5327 -0.1051 0.054 Uiso 1 1 calc R . .
H31C H 0.5224 0.5356 -0.1506 0.054 Uiso 1 1 calc R . .
C32 C 0.5190(3) 0.65384(19) -0.18353(19) 0.0482(12) Uani 1 1 d . . .
H32A H 0.5638 0.6342 -0.1931 0.072 Uiso 1 1 calc R . .
H32B H 0.5270 0.6969 -0.1726 0.072 Uiso 1 1 calc R . .
H32C H 0.4880 0.6512 -0.2214 0.072 Uiso 1 1 calc R . .
C33 C 0.5722(2) 0.76008(15) -0.06179(17) 0.0291(7) Uani 1 1 d . . .
H33A H 0.5517 0.7665 -0.1053 0.035 Uiso 1 1 calc R . .
H33B H 0.5665 0.7988 -0.0377 0.035 Uiso 1 1 calc R . .
C34 C 0.6515(2) 0.74882(17) -0.0696(2) 0.0384(9) Uani 1 1 d . . .
H34 H 0.6601 0.7037 -0.0709 0.046 Uiso 1 1 calc R . .
C35 C 0.6937(3) 0.7764(3) -0.0127(3) 0.0569(13) Uani 1 1 d . . .
H35A H 0.7435 0.7668 -0.0177 0.085 Uiso 1 1 calc R . .
H35B H 0.6771 0.7589 0.0279 0.085 Uiso 1 1 calc R . .
H35C H 0.6873 0.8209 -0.0120 0.085 Uiso 1 1 calc R . .
C36 C 0.6749(3) 0.7768(2) -0.1342(2) 0.0589(15) Uani 1 1 d . . .
H36A H 0.6573 0.8188 -0.1377 0.088 Uiso 1 1 calc R . .
H36B H 0.6560 0.7523 -0.1700 0.088 Uiso 1 1 calc R . .
H36C H 0.7261 0.7771 -0.1360 0.088 Uiso 1 1 calc R . .
C37 C 0.27543(16) 0.75427(12) -0.00487(13) 0.0167(5) Uani 1 1 d . . .
C38 C 0.28598(16) 0.81694(13) -0.01812(13) 0.0169(5) Uani 1 1 d . . .
C39 C 0.22824(16) 0.85519(13) -0.02955(14) 0.0178(5) Uani 1 1 d . . .
H39 H 0.2361 0.8971 -0.0394 0.021 Uiso 1 1 calc R . .
C40 C 0.15940(17) 0.83371(15) -0.02695(15) 0.0229(6) Uani 1 1 d . . .
C41 C 0.15018(17) 0.77227(16) -0.01225(16) 0.0256(7) Uani 1 1 d . . .
H41 H 0.1039 0.7567 -0.0087 0.031 Uiso 1 1 calc R . .
C42 C 0.20627(17) 0.73281(14) -0.00257(15) 0.0212(6) Uani 1 1 d . . .
H42 H 0.1977 0.6907 0.0057 0.025 Uiso 1 1 calc R . .
C43 C 0.0978(2) 0.87639(18) -0.0458(2) 0.0360(8) Uani 1 1 d . . .
C44 C 0.1015(4) 0.8873(3) -0.1190(3) 0.0673(17) Uani 1 1 d . . .
H44A H 0.0862 0.8503 -0.1419 0.101 Uiso 1 1 calc R . .
H44B H 0.1497 0.8971 -0.1308 0.101 Uiso 1 1 calc R . .
H44C H 0.0707 0.9215 -0.1310 0.101 Uiso 1 1 calc R . .
C45 C 0.0275(2) 0.8485(3) -0.0280(4) 0.082(2) Uani 1 1 d . . .
H45A H 0.0270 0.8401 0.0185 0.122 Uiso 1 1 calc R . .
H45B H 0.0205 0.8102 -0.0518 0.122 Uiso 1 1 calc R . .
H45C H -0.0101 0.8772 -0.0391 0.122 Uiso 1 1 calc R . .
C46 C 0.1050(2) 0.93841(18) -0.0127(2) 0.0376(9) Uani 1 1 d . . .
H46A H 0.0652 0.9644 -0.0248 0.056 Uiso 1 1 calc R . .
H46B H 0.1486 0.9581 -0.0261 0.056 Uiso 1 1 calc R . .
H46C H 0.1059 0.9326 0.0342 0.056 Uiso 1 1 calc R . .
C47 C 0.32477(16) 0.65469(13) -0.01591(14) 0.0177(5) Uani 1 1 d . . .
C48 C 0.34479(15) 0.60317(12) 0.02107(13) 0.0151(5) Uani 1 1 d . . .
C49 C 0.33361(16) 0.54447(13) -0.00418(14) 0.0192(6) Uani 1 1 d . . .
H49 H 0.3464 0.5101 0.0214 0.023 Uiso 1 1 calc R . .
C50 C 0.30467(18) 0.53444(13) -0.06502(15) 0.0226(6) Uani 1 1 d . . .
C51 C 0.2885(2) 0.58664(15) -0.10233(16) 0.0271(7) Uani 1 1 d . . .
H51 H 0.2711 0.5814 -0.1451 0.033 Uiso 1 1 calc R . .
C52 C 0.2972(2) 0.64524(14) -0.07831(15) 0.0257(7) Uani 1 1 d . . .
H52 H 0.2845 0.6794 -0.1042 0.031 Uiso 1 1 calc R . .
C53 C 0.2848(2) 0.47006(15) -0.08946(18) 0.0308(8) Uani 1 1 d . . .
C54 C 0.3171(2) 0.41971(16) -0.0488(2) 0.0371(9) Uani 1 1 d . . .
H54A H 0.2987 0.4219 -0.0050 0.056 Uiso 1 1 calc R . .
H54B H 0.3680 0.4248 -0.0473 0.056 Uiso 1 1 calc R . .
H54C H 0.3054 0.3799 -0.0678 0.056 Uiso 1 1 calc R . .
C55 C 0.3130(5) 0.4607(2) -0.1592(2) 0.083(2) Uani 1 1 d . . .
H55A H 0.2952 0.4219 -0.1766 0.124 Uiso 1 1 calc R . .
H55B H 0.3643 0.4598 -0.1579 0.124 Uiso 1 1 calc R . .
H55C H 0.2971 0.4945 -0.1867 0.124 Uiso 1 1 calc R . .
C56 C 0.2063(3) 0.4652(2) -0.0895(5) 0.100(3) Uani 1 1 d . . .
H56A H 0.1918 0.4286 -0.1135 0.150 Uiso 1 1 calc R . .
H56B H 0.1859 0.5016 -0.1100 0.150 Uiso 1 1 calc R . .
H56C H 0.1899 0.4622 -0.0450 0.150 Uiso 1 1 calc R . .
C57 C 0.38673(17) 0.84915(13) -0.11566(14) 0.0195(6) Uani 1 1 d . . .
H57A H 0.3554 0.8825 -0.1306 0.023 Uiso 1 1 calc R . .
H57B H 0.4354 0.8623 -0.1239 0.023 Uiso 1 1 calc R . .
C58 C 0.37139(19) 0.79194(13) -0.15716(14) 0.0232(6) Uani 1 1 d . . .
H58 H 0.3854 0.7547 -0.1320 0.028 Uiso 1 1 calc R . .
C59 C 0.29377(19) 0.78635(16) -0.17615(16) 0.0272(7) Uani 1 1 d . . .
H59A H 0.2800 0.8216 -0.2026 0.041 Uiso 1 1 calc R . .
H59B H 0.2654 0.7853 -0.1371 0.041 Uiso 1 1 calc R . .
H59C H 0.2864 0.7486 -0.2008 0.041 Uiso 1 1 calc R . .
C60 C 0.4152(2) 0.79494(17) -0.21813(17) 0.0330(8) Uani 1 1 d . . .
H60A H 0.4064 0.7584 -0.2444 0.050 Uiso 1 1 calc R . .
H60B H 0.4650 0.7968 -0.2062 0.050 Uiso 1 1 calc R . .
H60C H 0.4024 0.8315 -0.2429 0.050 Uiso 1 1 calc R . .
C61 C 0.38205(17) 0.91958(13) 0.00386(15) 0.0199(6) Uani 1 1 d . . .
H61A H 0.3346 0.9377 0.0021 0.024 Uiso 1 1 calc R . .
H61B H 0.3965 0.9174 0.0498 0.024 Uiso 1 1 calc R . .
C62 C 0.43247(19) 0.96331(14) -0.03098(16) 0.0254(7) Uani 1 1 d . . .
H62 H 0.4176 0.9656 -0.0773 0.030 Uiso 1 1 calc R . .
C63 C 0.5078(2) 0.94264(18) -0.0282(2) 0.0359(8) Uani 1 1 d . . .
H63A H 0.5371 0.9724 -0.0507 0.054 Uiso 1 1 calc R . .
H63B H 0.5119 0.9026 -0.0491 0.054 Uiso 1 1 calc R . .
H63C H 0.5233 0.9395 0.0169 0.054 Uiso 1 1 calc R . .
C64 C 0.4259(2) 1.02735(15) -0.00193(19) 0.0371(9) Uani 1 1 d . . .
H64A H 0.4420 1.0266 0.0431 0.056 Uiso 1 1 calc R . .
H64B H 0.3768 1.0404 -0.0039 0.056 Uiso 1 1 calc R . .
H64C H 0.4546 1.0561 -0.0264 0.056 Uiso 1 1 calc R . .
C65 C 0.30277(16) 0.57522(13) 0.14994(15) 0.0196(6) Uani 1 1 d . . .
H65A H 0.2988 0.5320 0.1360 0.023 Uiso 1 1 calc R . .
H65B H 0.3155 0.5753 0.1964 0.023 Uiso 1 1 calc R . .
C66 C 0.23061(17) 0.60663(14) 0.14107(16) 0.0234(6) Uani 1 1 d . . .
H66 H 0.2388 0.6497 0.1267 0.028 Uiso 1 1 calc R . .
C67 C 0.1929(2) 0.60875(17) 0.20598(18) 0.0316(8) Uani 1 1 d . . .
H67A H 0.1457 0.6256 0.1996 0.047 Uiso 1 1 calc R . .
H67B H 0.2193 0.6347 0.2362 0.047 Uiso 1 1 calc R . .
H67C H 0.1894 0.5673 0.2236 0.047 Uiso 1 1 calc R . .
C68 C 0.18470(18) 0.57520(18) 0.09061(18) 0.0314(7) Uani 1 1 d . . .
H68A H 0.1781 0.5322 0.1026 0.047 Uiso 1 1 calc R . .
H68B H 0.2073 0.5774 0.0485 0.047 Uiso 1 1 calc R . .
H68C H 0.1391 0.5957 0.0882 0.047 Uiso 1 1 calc R . .
C69 C 0.44626(16) 0.55712(13) 0.11123(14) 0.0182(5) Uani 1 1 d . . .
H69A H 0.4345 0.5210 0.0843 0.022 Uiso 1 1 calc R . .
H69B H 0.4883 0.5764 0.0926 0.022 Uiso 1 1 calc R . .
C70 C 0.46520(18) 0.53468(18) 0.17882(16) 0.0303(8) Uani 1 1 d . . .
H70 H 0.4218 0.5186 0.1993 0.036 Uiso 1 1 calc R . .
C71 C 0.5175(2) 0.48279(19) 0.1740(2) 0.0368(9) Uani 1 1 d . . .
H71A H 0.5584 0.4966 0.1499 0.055 Uiso 1 1 calc R . .
H71B H 0.4957 0.4481 0.1515 0.055 Uiso 1 1 calc R . .
H71C H 0.5323 0.4701 0.2174 0.055 Uiso 1 1 calc R . .
C72 C 0.4946(4) 0.5844(3) 0.2208(3) 0.084(2) Uani 1 1 d . . .
H72A H 0.5069 0.5675 0.2632 0.126 Uiso 1 1 calc R . .
H72B H 0.4595 0.6167 0.2257 0.126 Uiso 1 1 calc R . .
H72C H 0.5365 0.6014 0.2008 0.126 Uiso 1 1 calc R . .
Sb1 Sb 0.273570(12) 0.376297(9) 0.176286(11) 0.02600(5) Uani 1 1 d . . .
F1 F 0.20892(15) 0.38977(17) 0.10844(14) 0.0630(8) Uani 1 1 d . . .
F2 F 0.3350(2) 0.3628(2) 0.24398(18) 0.0849(11) Uani 1 1 d . . .
F3 F 0.30477(19) 0.30420(13) 0.13645(19) 0.0758(10) Uani 1 1 d . . .
F4 F 0.23835(18) 0.44614(12) 0.21562(16) 0.0661(9) Uani 1 1 d . . .
F5 F 0.33918(13) 0.42222(11) 0.13073(14) 0.0485(6) Uani 1 1 d . . .
F6 F 0.20563(17) 0.33059(13) 0.22027(16) 0.0671(9) Uani 1 1 d . . .
Sb2 Sb 0.742131(15) 0.552285(14) 0.854545(13) 0.04294(8) Uani 1 1 d . . .
F7 F 0.77233(16) 0.47050(14) 0.86389(19) 0.0773(11) Uani 1 1 d . . .
F8 F 0.71230(19) 0.63359(14) 0.84625(16) 0.0716(10) Uani 1 1 d . . .
F9 F 0.7093(3) 0.5526(2) 0.93883(15) 0.1034(15) Uani 1 1 d . . .
F10 F 0.77388(15) 0.55415(11) 0.76967(12) 0.0481(7) Uani 1 1 d . . .
F11 F 0.65436(16) 0.52512(15) 0.82590(16) 0.0653(8) Uani 1 1 d . . .
F12 F 0.8307(2) 0.57928(18) 0.8803(2) 0.0840(11) Uani 1 1 d . . .
C73 C 0.4338(2) 0.2386(3) 0.0919(3) 0.0579(14) Uani 1 1 d . . .
H73A H 0.4018 0.2177 0.1220 0.069 Uiso 1 1 calc R A 1
H73B H 0.4051 0.2629 0.0612 0.069 Uiso 1 1 calc R A 1
Cl1 Cl 0.49161(13) 0.28878(15) 0.13677(10) 0.0608(10) Uani 0.568(5) 1 d P B 1
Cl2 Cl 0.48183(18) 0.18397(10) 0.04954(15) 0.0633(9) Uani 0.568(5) 1 d P B 1
Cl3 Cl 0.5135(2) 0.2299(4) 0.1275(3) 0.139(4) Uani 0.432(5) 1 d P B 2
Cl4 Cl 0.4238(5) 0.1936(3) 0.0220(4) 0.148(4) Uani 0.432(5) 1 d P B 2
Cl7 Cl 0.0742(6) 0.6998(7) 0.8251(4) 0.212(7) Uani 0.517(9) 1 d P C 3
C74 C 0.1308(8) 0.6473(6) 0.8498(7) 0.062(3) Uani 0.517(9) 1 d P C 3
H74A H 0.1761 0.6661 0.8623 0.075 Uiso 0.517(9) 1 calc PR C 3
H74B H 0.1388 0.6165 0.8157 0.075 Uiso 0.517(9) 1 calc PR C 3
C75 C 0.0982(6) 0.6472(4) 0.8291(5) 0.035(2) Uani 0.483(9) 1 d P C 4
H75A H 0.1387 0.6285 0.8073 0.042 Uiso 0.483(9) 1 calc PR C 4
H75B H 0.0553 0.6367 0.8042 0.042 Uiso 0.483(9) 1 calc PR C 4
Cl5 Cl 0.10856(15) 0.72888(10) 0.83172(11) 0.0322(8) Uani 0.483(9) 1 d P C 4
Cl6 Cl 0.09159(9) 0.61580(7) 0.91385(8) 0.0744(4) Uani 1 1 d . . .

loop_
_atom_site_aniso_label
_atom_site_aniso_U_11
_atom_site_aniso_U_22
_atom_site_aniso_U_33
_atom_site_aniso_U_23
_atom_site_aniso_U_13
_atom_site_aniso_U_12
Cu1 0.0260(2) 0.01247(15) 0.0309(2) -0.00503(13) 0.00810(16) -0.00180(14)
Cu2 0.01719(16) 0.01235(15) 0.01583(15) -0.00108(12) -0.00226(12) 0.00088(12)
N1 0.0211(12) 0.0147(11) 0.0140(11) -0.0020(8) -0.0024(9) 0.0033(9)
N2 0.0179(12) 0.0136(10) 0.0162(11) 0.0017(8) -0.0001(9) -0.0041(8)
P1 0.0162(3) 0.0128(3) 0.0197(3) -0.0012(2) 0.0016(3) 0.0001(3)
P2 0.0203(4) 0.0152(3) 0.0168(3) -0.0020(2) 0.0027(3) 0.0019(3)
P3 0.0175(3) 0.0109(3) 0.0154(3) 0.0018(2) -0.0003(3) -0.0003(2)
P4 0.0170(3) 0.0112(3) 0.0149(3) 0.0008(2) -0.0012(3) -0.0006(2)
C1 0.0186(13) 0.0129(11) 0.0142(12) -0.0009(9) -0.0011(10) 0.0002(9)
C2 0.0186(13) 0.0136(12) 0.0146(12) -0.0011(9) -0.0011(10) -0.0032(10)
C3 0.0205(14) 0.0141(12) 0.0173(12) -0.0007(9) 0.0039(11) 0.0012(10)
C4 0.0247(15) 0.0142(12) 0.0167(13) -0.0008(9) 0.0010(11) 0.0015(11)
C5 0.0190(14) 0.0168(13) 0.0249(14) -0.0020(10) 0.0010(11) -0.0003(11)
C6 0.0194(14) 0.0165(12) 0.0226(14) -0.0039(10) 0.0064(11) 0.0016(10)
C7 0.0242(16) 0.0187(13) 0.0264(15) -0.0078(11) 0.0051(12) -0.0037(11)
C8 0.0343(19) 0.0158(14) 0.0347(18) -0.0057(12) 0.0065(15) -0.0036(12)
C9 0.037(2) 0.0314(18) 0.038(2) -0.0121(15) -0.0016(16) -0.0047(15)
C10 0.038(2) 0.0273(17) 0.041(2) -0.0203(15) 0.0179(16) -0.0102(15)
C11 0.0189(14) 0.0170(12) 0.0200(14) -0.0020(10) -0.0019(11) 0.0022(10)
C12 0.0170(13) 0.0167(12) 0.0207(13) -0.0053(10) -0.0025(11) -0.0011(10)
C13 0.0206(15) 0.0192(14) 0.0384(18) -0.0120(12) -0.0068(13) 0.0042(12)
C14 0.0282(19) 0.0271(17) 0.060(3) -0.0197(17) -0.0247(18) 0.0107(14)
C15 0.039(2) 0.0272(17) 0.039(2) -0.0140(14) -0.0232(17) 0.0127(15)
C16 0.0322(18) 0.0177(14) 0.0296(17) -0.0118(12) -0.0096(14) 0.0055(12)
C17 0.037(2) 0.045(2) 0.092(4) -0.037(3) -0.033(3) 0.021(2)
C18 0.0304(19) 0.0285(17) 0.044(2) -0.0053(15) -0.0086(16) 0.0133(15)
C19 0.029(2) 0.061(3) 0.136(6) -0.030(3) -0.022(3) 0.008(2)
C20 0.056(3) 0.045(2) 0.049(3) 0.014(2) -0.005(2) 0.005(2)
C21 0.0222(15) 0.0194(13) 0.0178(13) 0.0013(10) 0.0046(11) 0.0032(11)
C22 0.0229(16) 0.0262(16) 0.0311(17) -0.0009(12) 0.0018(13) 0.0039(13)
C23 0.0232(18) 0.0358(19) 0.044(2) 0.0058(16) 0.0080(16) 0.0002(14)
C24 0.0274(18) 0.0267(17) 0.054(2) -0.0002(16) -0.0054(17) 0.0081(14)
C25 0.0276(17) 0.0281(16) 0.0175(14) 0.0060(11) -0.0009(12) 0.0013(13)
C26 0.041(3) 0.119(5) 0.044(3) 0.045(3) -0.014(2) -0.001(3)
C27 0.325(18) 0.112(8) 0.147(9) -0.016(6) -0.083(10) 0.153(10)
C28 0.135(7) 0.133(7) 0.045(3) -0.009(4) -0.033(4) 0.063(6)
C29 0.0254(16) 0.0176(13) 0.0236(14) -0.0055(11) -0.0025(12) 0.0046(11)
C30 0.0317(18) 0.0394(19) 0.0256(16) -0.0170(14) -0.0054(14) 0.0155(15)
C31 0.035(2) 0.040(2) 0.0332(19) -0.0210(15) 0.0007(16) -0.0002(16)
C32 0.083(4) 0.036(2) 0.0247(18) -0.0026(15) -0.010(2) 0.018(2)
C33 0.039(2) 0.0192(14) 0.0296(16) -0.0002(12) 0.0143(14) -0.0011(13)
C34 0.037(2) 0.0265(17) 0.053(2) -0.0095(15) 0.0275(18) -0.0087(15)
C35 0.040(3) 0.069(3) 0.062(3) -0.010(2) 0.016(2) -0.025(2)
C36 0.072(3) 0.048(3) 0.057(3) -0.016(2) 0.040(3) -0.026(2)
C37 0.0216(14) 0.0147(12) 0.0138(12) 0.0017(9) -0.0024(10) -0.0017(10)
C38 0.0190(14) 0.0174(12) 0.0143(12) 0.0001(9) 0.0010(10) -0.0017(10)
C39 0.0216(14) 0.0181(12) 0.0137(12) -0.0003(9) -0.0041(11) -0.0015(11)
C40 0.0224(15) 0.0277(15) 0.0186(14) 0.0020(11) -0.0046(12) 0.0032(12)
C41 0.0182(15) 0.0351(17) 0.0235(15) 0.0082(13) -0.0063(12) -0.0059(13)
C42 0.0234(15) 0.0197(13) 0.0203(14) 0.0050(10) -0.0049(12) -0.0080(11)
C43 0.0244(18) 0.0335(19) 0.050(2) 0.0092(16) -0.0162(16) 0.0056(15)
C44 0.093(4) 0.058(3) 0.050(3) -0.002(2) -0.042(3) 0.032(3)
C45 0.020(2) 0.052(3) 0.173(7) 0.018(4) -0.024(3) 0.005(2)
C46 0.032(2) 0.037(2) 0.045(2) 0.0109(16) -0.0012(17) 0.0165(16)
C47 0.0214(14) 0.0142(12) 0.0173(13) 0.0021(9) -0.0025(11) -0.0043(10)
C48 0.0178(13) 0.0115(11) 0.0161(12) -0.0013(9) 0.0003(10) -0.0017(9)
C49 0.0228(15) 0.0148(12) 0.0201(13) -0.0005(10) -0.0011(11) -0.0002(10)
C50 0.0309(17) 0.0152(13) 0.0218(14) -0.0028(10) -0.0010(13) -0.0034(11)
C51 0.043(2) 0.0194(14) 0.0188(14) -0.0035(11) -0.0071(14) -0.0053(13)
C52 0.042(2) 0.0138(12) 0.0211(14) 0.0011(10) -0.0046(13) -0.0022(13)
C53 0.040(2) 0.0184(15) 0.0338(19) -0.0090(13) -0.0141(16) -0.0028(14)
C54 0.051(2) 0.0187(15) 0.042(2) -0.0080(14) -0.0115(18) -0.0018(15)
C55 0.191(8) 0.030(2) 0.027(2) -0.0155(17) 0.013(3) -0.032(3)
C56 0.050(3) 0.024(2) 0.224(9) -0.035(4) -0.051(4) -0.006(2)
C57 0.0273(16) 0.0157(12) 0.0155(12) 0.0034(9) 0.0011(11) 0.0010(11)
C58 0.0379(18) 0.0152(13) 0.0164(13) -0.0007(10) 0.0005(12) 0.0058(12)
C59 0.0345(19) 0.0262(16) 0.0207(15) -0.0019(12) -0.0041(13) -0.0010(14)
C60 0.046(2) 0.0304(18) 0.0228(16) -0.0009(13) 0.0067(15) 0.0066(16)
C61 0.0229(15) 0.0135(12) 0.0235(14) 0.0018(10) 0.0012(12) -0.0019(11)
C62 0.0341(18) 0.0175(13) 0.0245(15) 0.0031(11) -0.0008(13) -0.0061(12)
C63 0.035(2) 0.0314(18) 0.041(2) 0.0095(15) -0.0005(16) -0.0081(15)
C64 0.058(3) 0.0169(15) 0.036(2) 0.0005(13) 0.0012(18) -0.0091(16)
C65 0.0188(14) 0.0187(13) 0.0212(13) 0.0047(10) 0.0009(11) -0.0024(11)
C66 0.0215(15) 0.0215(14) 0.0272(15) 0.0046(11) 0.0037(12) -0.0012(11)
C67 0.0304(18) 0.0291(17) 0.0356(19) 0.0014(14) 0.0102(15) -0.0033(14)
C68 0.0197(16) 0.0375(19) 0.0371(19) 0.0010(15) 0.0015(14) -0.0044(14)
C69 0.0203(14) 0.0149(12) 0.0193(13) 0.0000(10) -0.0014(11) 0.0034(10)
C70 0.0216(16) 0.045(2) 0.0240(16) 0.0131(14) 0.0002(13) 0.0112(14)
C71 0.0294(19) 0.040(2) 0.041(2) 0.0146(16) -0.0065(16) 0.0125(16)
C72 0.111(5) 0.089(4) 0.052(3) -0.042(3) -0.053(3) 0.060(4)
Sb1 0.02905(11) 0.01959(9) 0.02941(11) 0.00011(8) 0.00285(9) 0.00073(9)
F1 0.0346(14) 0.108(3) 0.0460(16) 0.0012(15) -0.0054(12) 0.0007(15)
F2 0.074(2) 0.115(3) 0.066(2) 0.020(2) -0.0286(18) -0.001(2)
F3 0.076(2) 0.0336(15) 0.119(3) -0.0203(15) 0.037(2) 0.0060(14)
F4 0.084(2) 0.0324(14) 0.083(2) -0.0185(13) 0.0367(18) -0.0007(14)
F5 0.0401(14) 0.0359(13) 0.0700(18) 0.0051(11) 0.0150(12) -0.0088(10)
F6 0.071(2) 0.0465(16) 0.084(2) 0.0186(15) 0.0359(17) -0.0067(14)
Sb2 0.04384(16) 0.05249(17) 0.03288(13) 0.02445(12) 0.01565(11) 0.01652(13)
F7 0.0544(18) 0.0598(18) 0.118(3) 0.0652(19) 0.0118(18) 0.0166(14)
F8 0.098(3) 0.0508(17) 0.067(2) -0.0014(14) 0.0222(18) 0.0352(16)
F9 0.140(4) 0.141(4) 0.0302(15) 0.0117(18) 0.029(2) -0.030(3)
F10 0.0604(17) 0.0443(14) 0.0403(13) 0.0110(10) 0.0275(12) 0.0187(12)
F11 0.0451(16) 0.072(2) 0.079(2) 0.0114(16) 0.0130(15) 0.0138(14)
F12 0.069(2) 0.094(3) 0.089(3) 0.027(2) -0.0108(19) -0.004(2)
C73 0.032(2) 0.076(4) 0.066(3) -0.023(3) 0.011(2) -0.013(2)
Cl1 0.0471(13) 0.095(2) 0.0399(11) -0.0179(11) 0.0023(9) -0.0366(13)
Cl2 0.0692(19) 0.0354(11) 0.0862(18) -0.0035(10) 0.0359(15) 0.0025(10)
Cl3 0.051(2) 0.219(9) 0.147(5) 0.122(6) 0.010(3) -0.013(3)
Cl4 0.200(9) 0.093(4) 0.155(6) -0.062(4) 0.129(6) -0.073(5)
Cl7 0.194(9) 0.322(13) 0.122(4) 0.126(6) 0.091(5) 0.198(10)
C74 0.067(9) 0.051(6) 0.068(9) -0.016(6) 0.011(7) 0.002(6)
C75 0.042(6) 0.030(4) 0.033(5) 0.002(3) -0.003(4) 0.000(4)
Cl5 0.0473(15) 0.0249(11) 0.0243(10) -0.0047(7) 0.0005(8) -0.0072(8)
Cl6 0.0893(11) 0.0593(8) 0.0755(9) -0.0187(7) 0.0312(8) -0.0294(7)

loop_
_atom_type_symbol
_atom_type_description
_atom_type_scat_dispersion_real
_atom_type_scat_dispersion_imag
_atom_type_scat_source
C C 0.0033 0.0016 'International Tables Vol C Tables 4.2.6.8 and 6.1.1.4'
H H 0.0000 0.0000 'International Tables Vol C Tables 4.2.6.8 and 6.1.1.4'
N N 0.0061 0.0033 'International Tables Vol C Tables 4.2.6.8 and 6.1.1.4'
F F 0.0171 0.0103 'International Tables Vol C Tables 4.2.6.8 and 6.1.1.4'
P P 0.1023 0.0942 'International Tables Vol C Tables 4.2.6.8 and 6.1.1.4'
Cu Cu 0.3201 1.2651 'International Tables Vol C Tables 4.2.6.8 and 6.1.1.4'
Sb Sb -0.5866 1.5461 'International Tables Vol C Tables 4.2.6.8 and 6.1.1.4'
Cl Cl 0.1484 0.1585 'International Tables Vol C Tables 4.2.6.8 and 6.1.1.4'

loop_
_geom_angle_atom_site_label_1
_geom_angle_atom_site_label_2
_geom_angle_atom_site_label_3
_geom_angle
P4 Cu1 P1 149.89(3)
P4 Cu1 N1 119.84(6)
P1 Cu1 N1 85.19(6)
P4 Cu1 N2 83.00(6)
P1 Cu1 N2 113.10(6)
N1 Cu1 N2 95.19(8)
N2 Cu2 N1 125.31(10)
N2 Cu2 P2 117.71(7)
N1 Cu2 P2 86.17(7)
N2 Cu2 P3 87.81(7)
N1 Cu2 P3 116.49(7)
P2 Cu2 P3 127.94(3)
C11 N1 C1 113.8(2)
C11 N1 Cu2 117.51(18)
C1 N1 Cu2 121.06(19)
C11 N1 Cu1 114.66(18)
C1 N1 Cu1 111.26(17)
Cu2 N1 Cu1 70.83(8)
C37 N2 C47 114.0(2)
C37 N2 Cu2 116.80(18)
C47 N2 Cu2 121.29(19)
C37 N2 Cu1 117.91(17)
C47 N2 Cu1 110.34(17)
Cu2 N2 Cu1 68.60(8)
C2 P1 C25 102.24(14)
C2 P1 C21 103.68(13)
C25 P1 C21 102.73(14)
C2 P1 Cu1 101.73(9)
C25 P1 Cu1 121.14(11)
C21 P1 Cu1 122.18(11)
C12 P2 C29 105.27(14)
C12 P2 C33 104.07(16)
C29 P2 C33 109.44(15)
C12 P2 Cu2 98.14(10)
C29 P2 Cu2 133.17(11)
C33 P2 Cu2 103.17(11)
C38 P3 C57 104.50(14)
C38 P3 C61 106.05(14)
C57 P3 C61 104.60(13)
C38 P3 Cu2 96.30(10)
C57 P3 Cu2 114.99(10)
C61 P3 Cu2 127.43(11)
C48 P4 C65 103.17(14)
C48 P4 C69 102.51(13)
C65 P4 C69 103.68(14)
C48 P4 Cu1 104.51(9)
C65 P4 Cu1 113.24(10)
C69 P4 Cu1 126.92(10)
C2 C1 C6 118.3(2)
C2 C1 N1 121.2(2)
C6 C1 N1 120.5(2)
C1 C2 C3 119.8(3)
C1 C2 P1 120.3(2)
C3 C2 P1 119.5(2)
C4 C3 C2 122.2(3)
C4 C3 H3 118.9
C2 C3 H3 118.9
C3 C4 C5 117.5(3)
C3 C4 C7 122.7(3)
C5 C4 C7 119.8(3)
C6 C5 C4 121.2(3)
C6 C5 H5 119.4
C4 C5 H5 119.4
C5 C6 C1 120.9(3)
C5 C6 H6 119.5
C1 C6 H6 119.5
C9 C7 C10 108.0(3)
C9 C7 C8 110.1(3)
C10 C7 C8 108.5(3)
C9 C7 C4 109.5(3)
C10 C7 C4 111.4(3)
C8 C7 C4 109.3(3)
C7 C8 H8A 109.5
C7 C8 H8B 109.5
H8A C8 H8B 109.5
C7 C8 H8C 109.5
H8A C8 H8C 109.5
H8B C8 H8C 109.5
C7 C9 H9A 109.5
C7 C9 H9B 109.5
H9A C9 H9B 109.5
C7 C9 H9C 109.5
H9A C9 H9C 109.5
H9B C9 H9C 109.5
C7 C10 H10A 109.5
C7 C10 H10B 109.5
H10A C10 H10B 109.5
C7 C10 H10C 109.5
H10A C10 H10C 109.5
H10B C10 H10C 109.5
C16 C11 C12 118.6(3)
C16 C11 N1 121.5(3)
C12 C11 N1 119.9(3)
C13 C12 C11 119.9(3)
C13 C12 P2 125.2(2)
C11 C12 P2 114.6(2)
C12 C13 C14 121.0(3)
C12 C13 H13 119.5
C14 C13 H13 119.5
C15 C14 C13 118.4(3)
C15 C14 C17 118.8(4)
C13 C14 C17 122.7(3)
C16 C15 C14 121.8(3)
C16 C15 H15 119.1
C14 C15 H15 119.1
C15 C16 C11 120.0(3)
C15 C16 H16 120.0
C11 C16 H16 120.0
C19 C17 C18 118.5(5)
C19 C17 C14 109.8(4)
C18 C17 C14 114.0(4)
C19 C17 C20 102.4(5)
C18 C17 C20 102.0(4)
C14 C17 C20 108.7(4)
C17 C18 H18A 109.5
C17 C18 H18B 109.5
H18A C18 H18B 109.5
C17 C18 H18C 109.5
H18A C18 H18C 109.5
H18B C18 H18C 109.5
C17 C19 H19A 109.5
C17 C19 H19B 109.5
H19A C19 H19B 109.5
C17 C19 H19C 109.5
H19A C19 H19C 109.5
H19B C19 H19C 109.5
C17 C20 H20A 109.5
C17 C20 H20B 109.5
H20A C20 H20B 109.5
C17 C20 H20C 109.5
H20A C20 H20C 109.5
H20B C20 H20C 109.5
C22 C21 P1 116.1(2)
C22 C21 H21A 108.3
P1 C21 H21A 108.3
C22 C21 H21B 108.3
P1 C21 H21B 108.3
H21A C21 H21B 107.4
C23 C22 C24 111.4(3)
C23 C22 C21 113.2(3)
C24 C22 C21 108.6(3)
C23 C22 H22 107.8
C24 C22 H22 107.8
C21 C22 H22 107.8
C22 C23 H23A 109.5
C22 C23 H23B 109.5
H23A C23 H23B 109.5
C22 C23 H23C 109.5
H23A C23 H23C 109.5
H23B C23 H23C 109.5
C22 C24 H24A 109.5
C22 C24 H24B 109.5
H24A C24 H24B 109.5
C22 C24 H24C 109.5
H24A C24 H24C 109.5
H24B C24 H24C 109.5
C26 C25 P1 116.3(3)
C26 C25 H25A 108.2
P1 C25 H25A 108.2
C26 C25 H25B 108.2
P1 C25 H25B 108.2
H25A C25 H25B 107.4
C27 C26 C25 110.8(6)
C27 C26 C28 104.9(6)
C25 C26 C28 108.2(5)
C27 C26 H26 110.9
C25 C26 H26 110.9
C28 C26 H26 110.9
C26 C27 H27A 109.5
C26 C27 H27B 109.5
H27A C27 H27B 109.5
C26 C27 H27C 109.5
H27A C27 H27C 109.5
H27B C27 H27C 109.5
C26 C28 H28A 109.5
C26 C28 H28B 109.5
H28A C28 H28B 109.5
C26 C28 H28C 109.5
H28A C28 H28C 109.5
H28B C28 H28C 109.5
C30 C29 P2 116.3(2)
C30 C29 H29A 108.2
P2 C29 H29A 108.2
C30 C29 H29B 108.2
P2 C29 H29B 108.2
H29A C29 H29B 107.4
C31 C30 C32 109.7(3)
C31 C30 C29 108.8(3)
C32 C30 C29 112.2(3)
C31 C30 H30 108.7
C32 C30 H30 108.7
C29 C30 H30 108.7
C30 C31 H31A 109.5
C30 C31 H31B 109.5
H31A C31 H31B 109.5
C30 C31 H31C 109.5
H31A C31 H31C 109.5
H31B C31 H31C 109.5
C30 C32 H32A 109.5
C30 C32 H32B 109.5
H32A C32 H32B 109.5
C30 C32 H32C 109.5
H32A C32 H32C 109.5
H32B C32 H32C 109.5
C34 C33 P2 118.5(3)
C34 C33 H33A 107.7
P2 C33 H33A 107.7
C34 C33 H33B 107.7
P2 C33 H33B 107.7
H33A C33 H33B 107.1
C35 C34 C36 110.8(4)
C35 C34 C33 111.1(3)
C36 C34 C33 108.8(4)
C35 C34 H34 108.7
C36 C34 H34 108.7
C33 C34 H34 108.7
C34 C35 H35A 109.5
C34 C35 H35B 109.5
H35A C35 H35B 109.5
C34 C35 H35C 109.5
H35A C35 H35C 109.5
H35B C35 H35C 109.5
C34 C36 H36A 109.5
C34 C36 H36B 109.5
H36A C36 H36B 109.5
C34 C36 H36C 109.5
H36A C36 H36C 109.5
H36B C36 H36C 109.5
C42 C37 N2 121.5(2)
C42 C37 C38 117.9(3)
N2 C37 C38 120.6(3)
C39 C38 C37 119.8(3)
C39 C38 P3 123.9(2)
C37 C38 P3 115.9(2)
C40 C39 C38 122.1(3)
C40 C39 H39 118.9
C38 C39 H39 118.9
C41 C40 C39 117.1(3)
C41 C40 C43 122.7(3)
C39 C40 C43 120.0(3)
C42 C41 C40 122.2(3)
C42 C41 H41 118.9
C40 C41 H41 118.9
C41 C42 C37 120.9(3)
C41 C42 H42 119.6
C37 C42 H42 119.6
C45 C43 C46 108.7(4)
C45 C43 C44 110.6(5)
C46 C43 C44 107.6(4)
C45 C43 C40 111.5(3)
C46 C43 C40 111.0(3)
C44 C43 C40 107.4(3)
C43 C44 H44A 109.5
C43 C44 H44B 109.5
H44A C44 H44B 109.5
C43 C44 H44C 109.5
H44A C44 H44C 109.5
H44B C44 H44C 109.5
C43 C45 H45A 109.5
C43 C45 H45B 109.5
H45A C45 H45B 109.5
C43 C45 H45C 109.5
H45A C45 H45C 109.5
H45B C45 H45C 109.5
C43 C46 H46A 109.5
C43 C46 H46B 109.5
H46A C46 H46B 109.5
C43 C46 H46C 109.5
H46A C46 H46C 109.5
H46B C46 H46C 109.5
C52 C47 C48 118.6(3)
C52 C47 N2 120.1(2)
C48 C47 N2 121.3(3)
C49 C48 C47 119.2(3)
C49 C48 P4 119.7(2)
C47 C48 P4 120.5(2)
C50 C49 C48 122.8(3)
C50 C49 H49 118.6
C48 C49 H49 118.6
C49 C50 C51 116.9(3)
C49 C50 C53 122.4(3)
C51 C50 C53 120.4(3)
C52 C51 C50 121.8(3)
C52 C51 H51 119.1
C50 C51 H51 119.1
C51 C52 C47 120.6(3)
C51 C52 H52 119.7
C47 C52 H52 119.7
C56 C53 C54 110.3(4)
C56 C53 C50 107.8(3)
C54 C53 C50 112.6(3)
C56 C53 C55 110.2(5)
C54 C53 C55 106.2(4)
C50 C53 C55 109.7(3)
C53 C54 H54A 109.5
C53 C54 H54B 109.5
H54A C54 H54B 109.5
C53 C54 H54C 109.5
H54A C54 H54C 109.5
H54B C54 H54C 109.5
C53 C55 H55A 109.5
C53 C55 H55B 109.5
H55A C55 H55B 109.5
C53 C55 H55C 109.5
H55A C55 H55C 109.5
H55B C55 H55C 109.5
C53 C56 H56A 109.5
C53 C56 H56B 109.5
H56A C56 H56B 109.5
C53 C56 H56C 109.5
H56A C56 H56C 109.5
H56B C56 H56C 109.5
C58 C57 P3 116.6(2)
C58 C57 H57A 108.1
P3 C57 H57A 108.1
C58 C57 H57B 108.1
P3 C57 H57B 108.1
H57A C57 H57B 107.3
C60 C58 C59 109.2(3)
C60 C58 C57 109.0(3)
C59 C58 C57 112.6(3)
C60 C58 H58 108.7
C59 C58 H58 108.7
C57 C58 H58 108.7
C58 C59 H59A 109.5
C58 C59 H59B 109.5
H59A C59 H59B 109.5
C58 C59 H59C 109.5
H59A C59 H59C 109.5
H59B C59 H59C 109.5
C58 C60 H60A 109.5
C58 C60 H60B 109.5
H60A C60 H60B 109.5
C58 C60 H60C 109.5
H60A C60 H60C 109.5
H60B C60 H60C 109.5
C62 C61 P3 116.4(2)
C62 C61 H61A 108.2
P3 C61 H61A 108.2
C62 C61 H61B 108.2
P3 C61 H61B 108.2
H61A C61 H61B 107.3
C63 C62 C64 110.0(3)
C63 C62 C61 113.4(3)
C64 C62 C61 109.1(3)
C63 C62 H62 108.0
C64 C62 H62 108.0
C61 C62 H62 108.0
C62 C63 H63A 109.5
C62 C63 H63B 109.5
H63A C63 H63B 109.5
C62 C63 H63C 109.5
H63A C63 H63C 109.5
H63B C63 H63C 109.5
C62 C64 H64A 109.5
C62 C64 H64B 109.5
H64A C64 H64B 109.5
C62 C64 H64C 109.5
H64A C64 H64C 109.5
H64B C64 H64C 109.5
C66 C65 P4 113.7(2)
C66 C65 H65A 108.8
P4 C65 H65A 108.8
C66 C65 H65B 108.8
P4 C65 H65B 108.8
H65A C65 H65B 107.7
C68 C66 C67 110.1(3)
C68 C66 C65 112.7(3)
C67 C66 C65 109.7(3)
C68 C66 H66 108.1
C67 C66 H66 108.1
C65 C66 H66 108.1
C66 C67 H67A 109.5
C66 C67 H67B 109.5
H67A C67 H67B 109.5
C66 C67 H67C 109.5
H67A C67 H67C 109.5
H67B C67 H67C 109.5
C66 C68 H68A 109.5
C66 C68 H68B 109.5
H68A C68 H68B 109.5
C66 C68 H68C 109.5
H68A C68 H68C 109.5
H68B C68 H68C 109.5
C70 C69 P4 116.6(2)
C70 C69 H69A 108.2
P4 C69 H69A 108.2
C70 C69 H69B 108.2
P4 C69 H69B 108.2
H69A C69 H69B 107.3
C72 C70 C71 109.8(4)
C72 C70 C69 112.6(4)
C71 C70 C69 109.2(3)
C72 C70 H70 108.4
C71 C70 H70 108.4
C69 C70 H70 108.4
C70 C71 H71A 109.5
C70 C71 H71B 109.5
H71A C71 H71B 109.5
C70 C71 H71C 109.5
H71A C71 H71C 109.5
H71B C71 H71C 109.5
C70 C72 H72A 109.5
C70 C72 H72B 109.5
H72A C72 H72B 109.5
C70 C72 H72C 109.5
H72A C72 H72C 109.5
H72B C72 H72C 109.5
F2 Sb1 F4 91.60(19)
F2 Sb1 F5 92.67(15)
F4 Sb1 F5 91.70(13)
F2 Sb1 F3 89.88(19)
F4 Sb1 F3 177.25(16)
F5 Sb1 F3 90.55(13)
F2 Sb1 F6 88.96(17)
F4 Sb1 F6 88.14(13)
F5 Sb1 F6 178.36(15)
F3 Sb1 F6 89.57(14)
F2 Sb1 F1 178.58(16)
F4 Sb1 F1 87.82(16)
F5 Sb1 F1 88.64(13)
F3 Sb1 F1 90.65(17)
F6 Sb1 F1 89.73(15)
F12 Sb2 F9 92.6(2)
F12 Sb2 F11 178.09(17)
F9 Sb2 F11 89.30(18)
F12 Sb2 F10 87.62(16)
F9 Sb2 F10 178.37(18)
F11 Sb2 F10 90.46(14)
F12 Sb2 F8 90.00(17)
F9 Sb2 F8 88.69(18)
F11 Sb2 F8 90.08(16)
F10 Sb2 F8 89.71(12)
F12 Sb2 F7 89.72(16)
F9 Sb2 F7 90.76(19)
F11 Sb2 F7 90.21(15)
F10 Sb2 F7 90.85(14)
F8 Sb2 F7 179.37(17)
Cl3 C73 Cl2 70.6(4)
Cl3 C73 Cl4 112.6(5)
Cl2 C73 Cl4 42.0(4)
Cl3 C73 Cl1 45.8(3)
Cl2 C73 Cl1 110.6(3)
Cl4 C73 Cl1 145.4(4)
Cl3 C73 H73A 103.5
Cl2 C73 H73A 109.5
Cl4 C73 H73A 101.5
Cl1 C73 H73A 109.5
Cl3 C73 H73B 145.8
Cl2 C73 H73B 109.5
Cl4 C73 H73B 73.6
Cl1 C73 H73B 109.5
H73A C73 H73B 108.1
Cl7 C74 Cl6 103.5(8)
Cl7 C74 H74A 111.1
Cl6 C74 H74A 111.1
Cl7 C74 H74B 111.1
Cl6 C74 H74B 111.1
H74A C74 H74B 109.0
Cl5 C75 Cl6 109.9(5)
Cl5 C75 H75A 109.7
Cl6 C75 H75A 109.7
Cl5 C75 H75B 109.7
Cl6 C75 H75B 109.7
H75A C75 H75B 108.2
C74 Cl6 C75 23.3(5)

loop_
_geom_bond_atom_site_label_1
_geom_bond_atom_site_label_2
_geom_bond_distance
Cu1 Cu2 2.5260(7)
Cu1 P4 2.2244(8)
Cu1 P1 2.2278(8)
Cu1 N1 2.332(3)
Cu1 N2 2.452(3)
Cu2 N2 1.976(2)
Cu2 N1 2.002(3)
Cu2 P2 2.2766(9)
Cu2 P3 2.2836(8)
N1 C11 1.425(4)
N1 C1 1.431(4)
N2 C37 1.411(4)
N2 C47 1.431(4)
P1 C2 1.832(3)
P1 C25 1.834(3)
P1 C21 1.845(3)
P2 C12 1.811(3)
P2 C29 1.836(3)
P2 C33 1.845(3)
P3 C38 1.820(3)
P3 C57 1.843(3)
P3 C61 1.847(3)
P4 C48 1.822(3)
P4 C65 1.835(3)
P4 C69 1.844(3)
C1 C2 1.396(4)
C1 C6 1.407(4)
C2 C3 1.412(4)
C3 C4 1.378(4)
C3 H3 0.9500
C4 C5 1.409(4)
C4 C7 1.545(4)
C5 C6 1.387(4)
C5 H5 0.9500
C6 H6 0.9500
C7 C9 1.532(5)
C7 C10 1.532(4)
C7 C8 1.541(5)
C8 H8A 0.9800
C8 H8B 0.9800
C8 H8C 0.9800
C9 H9A 0.9800
C9 H9B 0.9800
C9 H9C 0.9800
C10 H10A 0.9800
C10 H10B 0.9800
C10 H10C 0.9800
C11 C16 1.406(5)
C11 C12 1.413(4)
C12 C13 1.396(4)
C13 C14 1.396(5)
C13 H13 0.9500
C14 C15 1.389(5)
C14 C17 1.548(5)
C15 C16 1.388(5)
C15 H15 0.9500
C16 H16 0.9500
C17 C19 1.444(7)
C17 C18 1.473(5)
C17 C20 1.636(8)
C18 H18A 0.9800
C18 H18B 0.9800
C18 H18C 0.9800
C19 H19A 0.9800
C19 H19B 0.9800
C19 H19C 0.9800
C20 H20A 0.9800
C20 H20B 0.9800
C20 H20C 0.9800
C21 C22 1.550(4)
C21 H21A 0.9900
C21 H21B 0.9900
C22 C23 1.512(5)
C22 C24 1.519(5)
C22 H22 1.0000
C23 H23A 0.9800
C23 H23B 0.9800
C23 H23C 0.9800
C24 H24A 0.9800
C24 H24B 0.9800
C24 H24C 0.9800
C25 C26 1.526(6)
C25 H25A 0.9900
C25 H25B 0.9900
C26 C27 1.445(12)
C26 C28 1.571(8)
C26 H26 1.0000
C27 H27A 0.9800
C27 H27B 0.9800
C27 H27C 0.9800
C28 H28A 0.9800
C28 H28B 0.9800
C28 H28C 0.9800
C29 C30 1.532(5)
C29 H29A 0.9900
C29 H29B 0.9900
C30 C31 1.525(5)
C30 C32 1.526(6)
C30 H30 1.0000
C31 H31A 0.9800
C31 H31B 0.9800
C31 H31C 0.9800
C32 H32A 0.9800
C32 H32B 0.9800
C32 H32C 0.9800
C33 C34 1.546(5)
C33 H33A 0.9900
C33 H33B 0.9900
C34 C35 1.543(7)
C34 C36 1.543(6)
C34 H34 1.0000
C35 H35A 0.9800
C35 H35B 0.9800
C35 H35C 0.9800
C36 H36A 0.9800
C36 H36B 0.9800
C36 H36C 0.9800
C37 C42 1.403(4)
C37 C38 1.411(4)
C38 C39 1.402(4)
C39 C40 1.398(5)
C39 H39 0.9500
C40 C41 1.388(5)
C40 C43 1.547(5)
C41 C42 1.388(5)
C41 H41 0.9500
C42 H42 0.9500
C43 C45 1.525(6)
C43 C46 1.525(6)
C43 C44 1.539(7)
C44 H44A 0.9800
C44 H44B 0.9800
C44 H44C 0.9800
C45 H45A 0.9800
C45 H45B 0.9800
C45 H45C 0.9800
C46 H46A 0.9800
C46 H46B 0.9800
C46 H46C 0.9800
C47 C52 1.406(4)
C47 C48 1.412(4)
C48 C49 1.401(4)
C49 C50 1.388(4)
C49 H49 0.9500
C50 C51 1.410(5)
C50 C53 1.541(4)
C51 C52 1.383(4)
C51 H51 0.9500
C52 H52 0.9500
C53 C56 1.505(7)
C53 C54 1.512(5)
C53 C55 1.562(6)
C54 H54A 0.9800
C54 H54B 0.9800
C54 H54C 0.9800
C55 H55A 0.9800
C55 H55B 0.9800
C55 H55C 0.9800
C56 H56A 0.9800
C56 H56B 0.9800
C56 H56C 0.9800
C57 C58 1.543(4)
C57 H57A 0.9900
C57 H57B 0.9900
C58 C60 1.526(5)
C58 C59 1.534(5)
C58 H58 1.0000
C59 H59A 0.9800
C59 H59B 0.9800
C59 H59C 0.9800
C60 H60A 0.9800
C60 H60B 0.9800
C60 H60C 0.9800
C61 C62 1.543(4)
C61 H61A 0.9900
C61 H61B 0.9900
C62 C63 1.508(5)
C62 C64 1.529(5)
C62 H62 1.0000
C63 H63A 0.9800
C63 H63B 0.9800
C63 H63C 0.9800
C64 H64A 0.9800
C64 H64B 0.9800
C64 H64C 0.9800
C65 C66 1.549(4)
C65 H65A 0.9900
C65 H65B 0.9900
C66 C68 1.521(5)
C66 C67 1.536(5)
C66 H66 1.0000
C67 H67A 0.9800
C67 H67B 0.9800
C67 H67C 0.9800
C68 H68A 0.9800
C68 H68B 0.9800
C68 H68C 0.9800
C69 C70 1.524(4)
C69 H69A 0.9900
C69 H69B 0.9900
C70 C72 1.495(7)
C70 C71 1.515(5)
C70 H70 1.0000
C71 H71A 0.9800
C71 H71B 0.9800
C71 H71C 0.9800
C72 H72A 0.9800
C72 H72B 0.9800
C72 H72C 0.9800
Sb1 F2 1.842(3)
Sb1 F4 1.860(2)
Sb1 F5 1.871(2)
Sb1 F3 1.879(3)
Sb1 F6 1.882(3)
Sb1 F1 1.883(3)
Sb2 F12 1.862(4)
Sb2 F9 1.864(3)
Sb2 F11 1.868(3)
Sb2 F10 1.869(2)
Sb2 F8 1.873(3)
Sb2 F7 1.887(3)
C73 Cl3 1.694(7)
C73 Cl2 1.748(5)
C73 Cl4 1.759(7)
C73 Cl1 1.806(5)
C73 H73A 0.9900
C73 H73B 0.9900
Cl7 C74 1.652(15)
C74 Cl6 1.680(13)
C74 H74A 0.9900
C74 H74B 0.9900
C75 Cl5 1.796(10)
C75 Cl6 1.892(10)
C75 H75A 0.9900
C75 H75B 0.9900
